data_2202414
loop_
_publ_author_name
'Jian-Fang Ma'
'Jin Yang'
'Jing-Fu Liu'

_publ_section_title
;
 Hexaaquamanganese(II) 3-carboxy-4-hydroxybenzenesulfonate dihydrate
;
_journal_issue 7
_journal_name_full 'Acta Crystallographica Section E'
_journal_page_first m478
_journal_page_last m480
_journal_paper_doi 10.1107/S1600536803013059
_journal_volume 59
_journal_year 2003
_chemical_formula_iupac '[Mn (H2 O)6] (C7 H5 O6 S)2, 2H2 O'
_chemical_formula_moiety 'H12 Mn O6 2+, 2C7 H5 O6 S 1-, 2H2 O'
_chemical_formula_sum 'C14 H26 Mn O20 S2'
_chemical_formula_weight 633.41
_chemical_name_systematic
;
 ?
;
_space_group_IT_number 2
_symmetry_cell_setting triclinic
_symmetry_space_group_name_Hall '-P 1'
_symmetry_space_group_name_H-M 'P -1'
_atom_sites_solution_hydrogens geom
_atom_sites_solution_primary direct
_atom_sites_solution_secondary difmap
_audit_creation_method SHELXL-97
_cell_angle_alpha 90.49(2)
_cell_angle_beta 90.49(2)
_cell_angle_gamma 119.118(17)
_cell_formula_units_Z 1
_cell_length_a 7.0608(19)
_cell_length_b 7.1535(19)
_cell_length_c 13.836(3)
_cell_measurement_reflns_used 19
_cell_measurement_temperature 293(2)
_cell_measurement_theta_max 9.92
_cell_measurement_theta_min 5.48
_cell_volume 610.4(3)
_computing_cell_refinement XSCANS
_computing_data_collection 'XSCANS (Siemens, 1994)'
_computing_data_reduction XSCANS
_computing_molecular_graphics 'SHELXTL-Plus (Sheldrick, 1990)'
_computing_publication_material SHELXL97
_computing_structure_refinement SHELXL97
_computing_structure_solution 'SHELXS97 (Sheldrick, 1997)'
_diffrn_ambient_temperature 293(2)
_diffrn_measured_fraction_theta_full 0.997
_diffrn_measured_fraction_theta_max 0.997
_diffrn_measurement_device_type 'Siemens P4'
_diffrn_measurement_method \w
_diffrn_radiation_monochromator graphite
_diffrn_radiation_source 'fine-focus sealed tube'
_diffrn_radiation_type MoK\a
_diffrn_radiation_wavelength 0.71073
_diffrn_reflns_av_R_equivalents 0.0215
_diffrn_reflns_av_sigmaI/netI 0.0389
_diffrn_reflns_limit_h_max 8
_diffrn_reflns_limit_h_min -1
_diffrn_reflns_limit_k_max 8
_diffrn_reflns_limit_k_min -8
_diffrn_reflns_limit_l_max 17
_diffrn_reflns_limit_l_min -17
_diffrn_reflns_number 3086
_diffrn_reflns_theta_full 25.98
_diffrn_reflns_theta_max 25.98
_diffrn_reflns_theta_min 2.94
_diffrn_standards_decay_% none
_diffrn_standards_interval_count 97
_diffrn_standards_number 3
_exptl_absorpt_coefficient_mu 0.805
_exptl_absorpt_correction_T_max 0.798
_exptl_absorpt_correction_T_min 0.645
_exptl_absorpt_correction_type '\y scan'
_exptl_absorpt_process_details '(North et al., 1968)'
_exptl_crystal_colour colorless
_exptl_crystal_density_diffrn 1.723
_exptl_crystal_density_method 'not measured'
_exptl_crystal_description block
_exptl_crystal_F_000 327
_exptl_crystal_size_max 0.50
_exptl_crystal_size_mid 0.32
_exptl_crystal_size_min 0.28
_refine_diff_density_max 0.263
_refine_diff_density_min -0.308
_refine_ls_extinction_coef 0.264(10)
_refine_ls_extinction_expression Fc^*^=kFc[1+0.001xFc^2^\l^3^/sin(2\q)]^-1/4^
_refine_ls_extinction_method SHELXL97
_refine_ls_goodness_of_fit_ref 1.043
_refine_ls_hydrogen_treatment mixed
_refine_ls_matrix_type full
_refine_ls_number_parameters 194
_refine_ls_number_reflns 2384
_refine_ls_number_restraints 8
_refine_ls_restrained_S_all 1.053
_refine_ls_R_factor_all 0.0394
_refine_ls_R_factor_gt 0.0310
_refine_ls_shift/su_max 0.001
_refine_ls_shift/su_mean 0.000
_refine_ls_structure_factor_coef Fsqd
_refine_ls_weighting_details 'calc w = 1/[\s^2^(Fo^2^)+(0.0508P)^2^+0.0568P] where P = (Fo^2^+2Fc^2^)/3'
_refine_ls_weighting_scheme calc
_refine_ls_wR_factor_gt 0.0858
_refine_ls_wR_factor_ref 0.0894
_reflns_number_gt 1961
_reflns_number_total 2384
_reflns_threshold_expression I>2\s(I)
_cod_data_source_file cf6253.cif
_cod_data_source_block I
_cod_depositor_comments
;
The following automatic conversions were performed:
'_symmetry_cell_setting' value 'Triclinic' changed to 'triclinic'
according to '/home/saulius/struct/CIF-dictionaries/cif_core.dic'
dictionary named 'cif_core.dic' version 2.4.1 from 2010-06-29.

Automatic conversion script
Id: cif_fix_enum 1527 2010-12-29 10:47:43Z saulius 

The following automatic conversions were performed:

'_symmetry_cell_setting' value 'Triclinic' changed to 'triclinic'
according to /home/saulius/struct/CIF-dictionaries/cif_core.dic
dictionary named 'cif_core.dic' version 2.4.1 from 2010-06-29.

Automatic conversion script
Id: cif_fix_values 1715 2011-07-08 13:25:40Z adriana 
;
_cod_database_code 2202414
_cod_database_fobs_code 2202414

loop_
_symmetry_equiv_pos_as_xyz
'x, y, z'
'-x, -y, -z'

loop_
_atom_site_label
_atom_site_fract_x
_atom_site_fract_y
_atom_site_fract_z
_atom_site_U_iso_or_equiv
_atom_site_adp_type
_atom_site_calc_flag
_atom_site_refinement_flags
_atom_site_occupancy
_atom_site_disorder_assembly
_atom_site_disorder_group
_atom_site_type_symbol
C1 0.8900(3) 0.1678(3) 0.17333(15) 0.0268(5) Uani d . 1 . . C
C2 0.8119(3) 0.1904(3) 0.08565(15) 0.0263(4) Uani d . 1 . . C
H2 0.6714 0.1695 0.0808 0.032 Uiso calc R 1 . . H
C3 0.9400(3) 0.2443(3) 0.00381(15) 0.0261(5) Uani d . 1 . . C
C4 1.1539(4) 0.2807(4) 0.01224(17) 0.0312(5) Uani d . 1 . . C
C5 1.2324(4) 0.2598(4) 0.10198(18) 0.0362(5) Uani d . 1 . . C
H5 1.3741 0.2849 0.1079 0.043 Uiso calc R 1 . . H
C6 1.1023(4) 0.2026(4) 0.18168(17) 0.0330(5) Uani d . 1 . . C
H6 1.1553 0.1871 0.2411 0.040 Uiso calc R 1 . . H
C7 0.8519(4) 0.2561(3) -0.09135(15) 0.0292(5) Uani d . 1 . . C
O1 0.8419(3) 0.1192(3) 0.35883(12) 0.0451(5) Uani d . 1 . . O
O2 0.5700(3) -0.1536(2) 0.25555(11) 0.0332(4) Uani d . 1 . . O
O3 0.5851(3) 0.1886(3) 0.26742(13) 0.0430(4) Uani d . 1 . . O
O4 0.6524(3) 0.2231(3) -0.08789(12) 0.0392(4) Uani d . 1 . . O
H4 0.6110 0.2315 -0.1424 0.059 Uiso calc R 1 . . H
O5 0.9526(3) 0.2908(3) -0.16613(12) 0.0417(4) Uani d . 1 . . O
O6 1.2851(3) 0.3311(3) -0.06414(13) 0.0465(5) Uani d . 1 . . O
H6A 1.2210 0.3380 -0.1125 0.070 Uiso calc R 1 . . H
OW1 0.3545(4) 0.1569(3) 0.48723(13) 0.0485(5) Uani d D 1 . . O
OW2 0.7916(3) 0.5192(3) 0.55984(15) 0.0488(5) Uani d D 1 . . O
OW3 0.6469(3) 0.5564(3) 0.35531(12) 0.0369(4) Uani d D 1 . . O
OW4 0.8706(3) 0.2019(3) 0.63169(13) 0.0419(4) Uani d D 1 . . O
S1 0.71093(9) 0.07782(8) 0.27139(4) 0.02835(18) Uani d . 1 . . S
Mn1 0.5000 0.5000 0.5000 0.02785(18) Uani d S 1 . . Mn
H1A 0.301(4) 0.065(4) 0.4383(16) 0.042 Uiso d D 1 . . H
H1B 0.286(4) 0.073(4) 0.5367(16) 0.042 Uiso d D 1 . . H
H2A 0.818(4) 0.418(4) 0.579(2) 0.042 Uiso d D 1 . . H
H2B 0.902(4) 0.631(4) 0.5872(19) 0.042 Uiso d D 1 . . H
H3A 0.636(4) 0.449(4) 0.3207(18) 0.042 Uiso d D 1 . . H
H3B 0.614(4) 0.634(4) 0.3169(18) 0.042 Uiso d D 1 . . H
H4A 0.857(4) 0.210(4) 0.6940(13) 0.042 Uiso d D 1 . . H
H4B 1.010(3) 0.274(4) 0.625(2) 0.042 Uiso d D 1 . . H

loop_
_atom_site_aniso_label
_atom_site_aniso_U_11
_atom_site_aniso_U_22
_atom_site_aniso_U_33
_atom_site_aniso_U_12
_atom_site_aniso_U_13
_atom_site_aniso_U_23
C1 0.0317(11) 0.0233(10) 0.0239(10) 0.0123(9) -0.0017(9) 0.0007(8)
C2 0.0253(10) 0.0246(10) 0.0267(10) 0.0104(8) 0.0001(8) 0.0014(8)
C3 0.0296(11) 0.0204(10) 0.0252(10) 0.0098(9) -0.0023(8) -0.0011(8)
C4 0.0294(11) 0.0283(11) 0.0312(11) 0.0104(9) 0.0029(9) -0.0020(9)
C5 0.0281(11) 0.0382(13) 0.0422(13) 0.0161(10) -0.0040(10) -0.0004(10)
C6 0.0346(12) 0.0332(12) 0.0306(11) 0.0161(10) -0.0085(9) -0.0004(9)
C7 0.0325(12) 0.0227(10) 0.0262(11) 0.0085(9) -0.0013(9) 0.0000(8)
O1 0.0435(10) 0.0466(10) 0.0236(8) 0.0051(8) -0.0070(7) 0.0026(7)
O2 0.0361(9) 0.0280(8) 0.0288(8) 0.0104(7) -0.0038(7) 0.0040(6)
O3 0.0548(11) 0.0441(10) 0.0384(9) 0.0305(9) 0.0087(8) -0.0001(8)
O4 0.0375(9) 0.0494(10) 0.0273(8) 0.0186(8) -0.0069(7) 0.0045(7)
O5 0.0448(10) 0.0472(10) 0.0254(8) 0.0162(8) 0.0030(7) 0.0031(7)
O6 0.0359(9) 0.0611(12) 0.0386(10) 0.0205(9) 0.0089(8) 0.0012(8)
OW1 0.0766(14) 0.0271(9) 0.0276(9) 0.0142(9) -0.0007(9) -0.0006(7)
OW2 0.0381(10) 0.0397(10) 0.0654(13) 0.0169(8) -0.0211(9) -0.0031(9)
OW3 0.0548(11) 0.0380(9) 0.0268(8) 0.0296(9) 0.0027(7) 0.0024(7)
OW4 0.0415(10) 0.0512(11) 0.0291(9) 0.0197(9) -0.0010(8) -0.0047(8)
S1 0.0335(3) 0.0274(3) 0.0200(3) 0.0116(2) -0.0016(2) 0.00021(19)
Mn1 0.0304(3) 0.0278(3) 0.0239(3) 0.0131(2) -0.00111(18) 0.00084(17)

loop_
_atom_type_symbol
_atom_type_description
_atom_type_scat_dispersion_real
_atom_type_scat_dispersion_imag
_atom_type_scat_source
C C 0.0033 0.0016 'International Tables Vol C Tables 4.2.6.8 and 6.1.1.4'
H H 0.0000 0.0000 'International Tables Vol C Tables 4.2.6.8 and 6.1.1.4'
O O 0.0106 0.0060 'International Tables Vol C Tables 4.2.6.8 and 6.1.1.4'
S S 0.1246 0.1234 'International Tables Vol C Tables 4.2.6.8 and 6.1.1.4'
Mn Mn 0.3368 0.7283 'International Tables Vol C Tables 4.2.6.8 and 6.1.1.4'

loop_
_geom_angle_atom_site_label_1
_geom_angle_atom_site_label_2
_geom_angle_atom_site_label_3
_geom_angle_site_symmetry_1
_geom_angle_site_symmetry_3
_geom_angle
_geom_angle_publ_flag
C2 C1 C6 . . 120.0(2) ?
C2 C1 S1 . . 118.16(17) ?
C6 C1 S1 . . 121.69(17) ?
C1 C2 C3 . . 120.9(2) ?
C1 C2 H2 . . 119.6 ?
C3 C2 H2 . . 119.6 ?
C2 C3 C4 . . 119.2(2) ?
C2 C3 C7 . . 120.81(19) ?
C4 C3 C7 . . 120.0(2) ?
O6 C4 C5 . . 118.5(2) ?
O6 C4 C3 . . 122.1(2) ?
C5 C4 C3 . . 119.4(2) ?
C6 C5 C4 . . 120.6(2) ?
C6 C5 H5 . . 119.7 ?
C4 C5 H5 . . 119.7 ?
C5 C6 C1 . . 119.9(2) ?
C5 C6 H6 . . 120.1 ?
C1 C6 H6 . . 120.1 ?
O5 C7 O4 . . 123.1(2) yes
O5 C7 C3 . . 123.6(2) ?
O4 C7 C3 . . 113.24(19) ?
C7 O4 H4 . . 109.5 ?
C4 O6 H6A . . 109.5 ?
Mn1 OW1 H1A . . 133.7(18) ?
Mn1 OW1 H1B . . 121.0(18) ?
H1A OW1 H1B . . 101(2) ?
Mn1 OW2 H2A . . 130.2(19) ?
Mn1 OW2 H2B . . 127.9(19) ?
H2A OW2 H2B . . 100(3) ?
Mn1 OW3 H3A . . 120.0(19) ?
Mn1 OW3 H3B . . 115.1(19) ?
H3A OW3 H3B . . 107(3) ?
H4A OW4 H4B . . 103(3) ?
O3 S1 O1 . . 114.68(12) yes
O3 S1 O2 . . 110.54(11) yes
O1 S1 O2 . . 110.72(10) yes
O3 S1 C1 . . 107.02(10) ?
O1 S1 C1 . . 107.21(11) ?
O2 S1 C1 . . 106.19(10) ?
OW2 Mn1 OW2 2_666 . 180.0 ?
OW2 Mn1 OW1 2_666 . 89.48(8) ?
OW2 Mn1 OW1 . . 90.52(8) yes
OW2 Mn1 OW1 2_666 2_666 90.52(8) ?
OW2 Mn1 OW1 . 2_666 89.48(8) ?
OW1 Mn1 OW1 . 2_666 180.0 ?
OW2 Mn1 OW3 2_666 . 91.05(8) ?
OW2 Mn1 OW3 . . 88.95(8) yes
OW1 Mn1 OW3 . . 93.83(7) yes
OW1 Mn1 OW3 2_666 . 86.17(7) ?
OW2 Mn1 OW3 2_666 2_666 88.95(8) ?
OW2 Mn1 OW3 . 2_666 91.05(8) ?
OW1 Mn1 OW3 . 2_666 86.17(7) ?
OW1 Mn1 OW3 2_666 2_666 93.83(7) ?
OW3 Mn1 OW3 . 2_666 180.0 ?

loop_
_geom_bond_atom_site_label_1
_geom_bond_atom_site_label_2
_geom_bond_site_symmetry_2
_geom_bond_distance
_geom_bond_publ_flag
C1 C2 . 1.372(3) ?
C1 C6 . 1.398(3) ?
C1 S1 . 1.762(2) ?
C2 C3 . 1.391(3) ?
C2 H2 . 0.930 ?
C3 C4 . 1.405(3) ?
C3 C7 . 1.472(3) ?
C4 O6 . 1.343(3) yes
C4 C5 . 1.394(3) ?
C5 C6 . 1.373(3) ?
C5 H5 . 0.930 ?
C6 H6 . 0.930 ?
C7 O5 . 1.218(3) yes
C7 O4 . 1.311(3) yes
O1 S1 . 1.4544(17) yes
O2 S1 . 1.4716(16) yes
O3 S1 . 1.4511(19) yes
O4 H4 . 0.820 ?
O6 H6A . 0.820 ?
OW1 Mn1 . 2.1556(18) yes
OW1 H1A . 0.881(17) ?
OW1 H1B . 0.892(17) ?
OW2 Mn1 . 2.1534(19) yes
OW2 H2A . 0.876(17) ?
OW2 H2B . 0.879(18) ?
OW3 Mn1 . 2.2110(17) yes
OW3 H3A . 0.871(17) ?
OW3 H3B . 0.879(17) ?
OW4 H4A . 0.873(17) ?
OW4 H4B . 0.866(18) ?
Mn1 OW2 2_666 2.1534(19) ?
Mn1 OW1 2_666 2.1556(18) ?
Mn1 OW3 2_666 2.2110(17) ?

loop_
_geom_hbond_atom_site_label_D
_geom_hbond_atom_site_label_H
_geom_hbond_atom_site_label_A
_geom_hbond_site_symmetry_A
_geom_hbond_distance_DH
_geom_hbond_distance_HA
_geom_hbond_distance_DA
_geom_hbond_angle_DHA
OW1 H1A OW4 2_656 0.881(17) 1.938(19) 2.781(3) 160(3)
OW1 H1B O1 2_656 0.892(17) 1.908(18) 2.796(3) 174(3)
OW2 H2B O1 2_766 0.879(18) 1.958(18) 2.836(3) 177(3)
OW2 H2A OW4 . 0.876(17) 1.903(18) 2.777(3) 176(3)
OW3 H3B O2 1_565 0.879(17) 1.898(19) 2.763(2) 168(3)
OW3 H3A O3 . 0.871(17) 1.863(18) 2.722(3) 169(3)
OW4 H4A O5 1_556 0.873(17) 2.028(19) 2.855(2) 158(3)
OW4 H4B OW3 2_766 0.866(18) 2.133(19) 2.980(3) 166(3)
O4 H4 O2 2_655 0.82 1.91 2.693(2) 159
O6 H6A O5 . 0.82 1.90 2.619(3) 146

loop_
_geom_torsion_atom_site_label_1
_geom_torsion_atom_site_label_2
_geom_torsion_atom_site_label_3
_geom_torsion_atom_site_label_4
_geom_torsion
C6 C1 C2 C3 1.1(3)
S1 C1 C2 C3 -174.83(15)
C1 C2 C3 C4 -1.5(3)
C1 C2 C3 C7 176.38(19)
C2 C3 C4 O6 179.34(19)
C7 C3 C4 O6 1.4(3)
C2 C3 C4 C5 0.7(3)
C7 C3 C4 C5 -177.2(2)
O6 C4 C5 C6 -178.2(2)
C3 C4 C5 C6 0.5(3)
C4 C5 C6 C1 -0.9(4)
C2 C1 C6 C5 0.1(3)
S1 C1 C6 C5 175.92(17)
C2 C3 C7 O5 -175.8(2)
C4 C3 C7 O5 2.1(3)
C2 C3 C7 O4 3.5(3)
C4 C3 C7 O4 -178.64(19)
C2 C1 S1 O3 -42.3(2)
C6 C1 S1 O3 141.84(19)
C2 C1 S1 O1 -165.77(17)
C6 C1 S1 O1 18.3(2)
C2 C1 S1 O2 75.83(18)
C6 C1 S1 O2 -100.1(2)
